data_7037106
loop_
_publ_author_name
'Ziesak, Alexandra'
'Wesp, Tobias'
'H\"ubner, Olaf'
'Kaifer, Elisabeth'
'Wadepohl, Hubert'
'Himmel, Hans-J\"org'

_publ_section_title
;
 Counter-ligand control of the electronic structure in dinuclear
 copper-tetrakisguanidine complexes.
;
_journal_issue 44
_journal_name_full 'Dalton transactions (Cambridge, England : 2003)'
_journal_page_first 19111
_journal_page_last 19125
_journal_paper_doi 10.1039/c5dt03270a
_journal_volume 44
_journal_year 2015
_chemical_formula_sum 'C30 H52 Cu2 I8 N12'
_chemical_formula_weight 1723.12
_chemical_name_systematic
;                                                                             
 ?                                                                             
;
_space_group_IT_number 4
_symmetry_cell_setting monoclinic
_symmetry_space_group_name_Hall 'P 2yb'
_symmetry_space_group_name_H-M 'P 1 21 1'
_atom_sites_solution_hydrogens geom
_atom_sites_solution_primary direct
_atom_sites_solution_secondary difmap
_audit_creation_method SHELXL-97
_audit_update_record
;
2015-07-20 deposited with the CCDC.
2015-10-09 downloaded from the CCDC.
;
_cell_angle_alpha 90.00
_cell_angle_beta 112.66(3)
_cell_angle_gamma 90.00
_cell_formula_units_Z 2
_cell_length_a 12.918(3)
_cell_length_b 13.050(3)
_cell_length_c 16.184(3)
_cell_measurement_temperature 100
_cell_measurement_theta_max 30.99
_cell_measurement_theta_min 2.07
_cell_volume 2517.7(11)
_computing_structure_refinement 'SHELXL-97 (Sheldrick, 1997)'
_computing_structure_solution 'SHELXS-97 (Sheldrick, 1990)'
_diffrn_ambient_temperature 100
_diffrn_measured_fraction_theta_full 0.997
_diffrn_measured_fraction_theta_max 0.997
_diffrn_measurement_device_type 'NONIUS KAPPA CCD'
_diffrn_measurement_method 'O-Scan    '
_diffrn_radiation_monochromator graphite
_diffrn_radiation_source 'fine-focus sealed tube'
_diffrn_radiation_type MoK\a
_diffrn_radiation_wavelength 0.71073
_diffrn_reflns_av_R_equivalents 0.0283
_diffrn_reflns_av_sigmaI/netI 0.0371
_diffrn_reflns_limit_h_max 18
_diffrn_reflns_limit_h_min -18
_diffrn_reflns_limit_k_max 18
_diffrn_reflns_limit_k_min -18
_diffrn_reflns_limit_l_max 23
_diffrn_reflns_limit_l_min -23
_diffrn_reflns_number 29520
_diffrn_reflns_theta_full 30.99
_diffrn_reflns_theta_max 30.99
_diffrn_reflns_theta_min 2.07
_exptl_absorpt_coefficient_mu 5.784
_exptl_absorpt_correction_type none
_exptl_crystal_colour 'metallic black'
_exptl_crystal_density_diffrn 2.273
_exptl_crystal_density_method 'not measured'
_exptl_crystal_description 'box shaped'
_exptl_crystal_F_000 1596
_exptl_crystal_size_max 0.60
_exptl_crystal_size_mid 0.55
_exptl_crystal_size_min 0.55
_refine_diff_density_max 1.576
_refine_diff_density_min -1.410
_refine_diff_density_rms 0.118
_refine_ls_abs_structure_details 'Flack H D (1983), Acta Cryst. A39, 876-881'
_refine_ls_abs_structure_Flack 0.020(12)
_refine_ls_extinction_method none
_refine_ls_goodness_of_fit_ref 1.038
_refine_ls_hydrogen_treatment constr
_refine_ls_matrix_type full
_refine_ls_number_parameters 485
_refine_ls_number_reflns 15877
_refine_ls_number_restraints 1
_refine_ls_restrained_S_all 1.037
_refine_ls_R_factor_all 0.0271
_refine_ls_R_factor_gt 0.0246
_refine_ls_shift/su_max 0.001
_refine_ls_shift/su_mean 0.000
_refine_ls_structure_factor_coef Fsqd
_refine_ls_weighting_details 'calc w=1/[\s^2^(Fo^2^)+(0.0201P)^2^+2.7853P] where P=(Fo^2^+2Fc^2^)/3'
_refine_ls_weighting_scheme calc
_refine_ls_wR_factor_gt 0.0551
_refine_ls_wR_factor_ref 0.0561
_reflns_number_gt 15138
_reflns_number_total 15877
_reflns_threshold_expression >2sigma(I)
_cod_data_source_file c5dt03270a2.cif
_cod_data_source_block az117b
_cod_original_sg_symbol_H-M P2(1)
_cod_database_code 7037106

loop_
_symmetry_equiv_pos_as_xyz
'x, y, z'
'-x, y+1/2, -z'

loop_
_atom_site_label
_atom_site_type_symbol
_atom_site_fract_x
_atom_site_fract_y
_atom_site_fract_z
_atom_site_U_iso_or_equiv
_atom_site_adp_type
_atom_site_occupancy
_atom_site_symmetry_multiplicity
_atom_site_calc_flag
_atom_site_refinement_flags
I1 I 0.676094(19) 0.832808(18) 0.623993(14) 0.02018(5) Uani 1 1 d .
I2 I 0.80983(2) 0.63102(2) -0.123337(15) 0.02636(5) Uani 1 1 d .
I3 I 0.96325(2) 0.320507(19) 0.582685(16) 0.02473(5) Uani 1 1 d .
I4 I 0.842319(19) 0.282402(17) 0.386855(16) 0.02074(4) Uani 1 1 d .
I5 I 0.72198(2) 0.233458(19) 0.199953(17) 0.02640(5) Uani 1 1 d .
I6 I 0.47363(2) 0.64106(2) 0.034476(18) 0.02924(6) Uani 1 1 d .
I7 I 0.37110(2) 0.706534(18) 0.158361(16) 0.02340(5) Uani 1 1 d .
I8 I 0.25798(2) 0.76566(2) 0.275629(18) 0.02803(5) Uani 1 1 d .
Cu1 Cu 0.69701(4) 0.80910(3) 0.48275(3) 0.01764(8) Uani 1 1 d .
Cu2 Cu 0.78759(4) 0.67027(3) 0.01545(3) 0.01855(8) Uani 1 1 d .
N1 N 0.7241(2) 0.6832(2) 0.42907(19) 0.0159(5) Uani 1 1 d .
N2 N 0.7998(3) 0.5863(2) 0.56071(19) 0.0185(6) Uani 1 1 d .
N3 N 0.6294(3) 0.5379(2) 0.4497(2) 0.0186(6) Uani 1 1 d .
N4 N 0.8078(2) 0.5952(2) 0.12472(18) 0.0155(5) Uani 1 1 d .
N5 N 0.9636(2) 0.4849(2) 0.1851(2) 0.0182(6) Uani 1 1 d .
N6 N 0.8049(2) 0.4322(2) 0.0640(2) 0.0171(5) Uani 1 1 d .
N7 N 0.7641(2) 0.7964(2) 0.07059(18) 0.0160(5) Uani 1 1 d .
N8 N 0.7124(3) 0.8958(3) -0.0598(2) 0.0220(6) Uani 1 1 d .
N9 N 0.8727(3) 0.9383(2) 0.0638(2) 0.0212(6) Uani 1 1 d .
N10 N 0.6945(3) 0.8886(2) 0.38102(19) 0.0156(5) Uani 1 1 d .
N11 N 0.5610(3) 1.0219(2) 0.3348(2) 0.0192(6) Uani 1 1 d .
N12 N 0.7305(3) 1.0450(2) 0.4566(2) 0.0199(6) Uani 1 1 d .
C1 C 0.7406(3) 0.6711(3) 0.3529(2) 0.0143(6) Uani 1 1 d .
C2 C 0.7711(3) 0.5704(3) 0.3344(2) 0.0192(7) Uani 1 1 d .
H2 H 0.7772 0.5179 0.3749 0.023 Uiso 1 1 calc R
C3 C 0.7912(3) 0.5494(2) 0.2606(2) 0.0182(6) Uani 1 1 d .
H3 H 0.8080 0.4823 0.2509 0.022 Uiso 1 1 calc R
C4 C 0.7876(3) 0.6260(2) 0.1965(2) 0.0141(5) Uani 1 1 d .
C5 C 0.7580(3) 0.7294(2) 0.2108(2) 0.0133(5) Uani 1 1 d .
C6 C 0.7511(3) 0.8105(2) 0.1487(2) 0.0151(6) Uani 1 1 d .
C7 C 0.7244(3) 0.9122(3) 0.1687(2) 0.0189(6) Uani 1 1 d .
H7 H 0.7173 0.9645 0.1278 0.023 Uiso 1 1 calc R
C8 C 0.7094(3) 0.9340(3) 0.2438(2) 0.0186(6) Uani 1 1 d .
H8 H 0.6975 1.0018 0.2553 0.022 Uiso 1 1 calc R
C9 C 0.7110(3) 0.8571(2) 0.3074(2) 0.0141(6) Uani 1 1 d .
C10 C 0.7342(3) 0.7527(2) 0.2911(2) 0.0140(6) Uani 1 1 d .
C11 C 0.7184(3) 0.5998(2) 0.4797(2) 0.0151(6) Uani 1 1 d .
C12 C 0.9085(3) 0.6370(3) 0.5832(3) 0.0252(7) Uani 1 1 d .
H12A H 0.9173 0.6568 0.5292 0.038 Uiso 1 1 calc R
H12B H 0.9676 0.5907 0.6166 0.038 Uiso 1 1 calc R
H12C H 0.9118 0.6968 0.6187 0.038 Uiso 1 1 calc R
C13 C 0.7792(4) 0.5455(3) 0.6371(3) 0.0270(8) Uani 1 1 d .
H13A H 0.7000 0.5377 0.6211 0.041 Uiso 1 1 calc R
H13B H 0.8089 0.5919 0.6867 0.041 Uiso 1 1 calc R
H13C H 0.8153 0.4801 0.6537 0.041 Uiso 1 1 calc R
C14 C 0.6335(3) 0.4302(3) 0.4785(3) 0.0256(8) Uani 1 1 d .
H14A H 0.7099 0.4111 0.5127 0.038 Uiso 1 1 calc R
H14B H 0.6032 0.3868 0.4268 0.038 Uiso 1 1 calc R
H14C H 0.5901 0.4226 0.5148 0.038 Uiso 1 1 calc R
C15 C 0.5308(3) 0.5663(3) 0.3719(3) 0.0249(8) Uani 1 1 d .
H15A H 0.5178 0.6386 0.3733 0.037 Uiso 1 1 calc R
H15B H 0.4668 0.5294 0.3726 0.037 Uiso 1 1 calc R
H15C H 0.5426 0.5497 0.3184 0.037 Uiso 1 1 calc R
C16 C 0.8584(3) 0.5014(3) 0.1260(2) 0.0161(6) Uani 1 1 d .
C17 C 1.0045(3) 0.3825(3) 0.2200(3) 0.0239(7) Uani 1 1 d .
H17A H 0.9425 0.3356 0.2031 0.036 Uiso 1 1 calc R
H17B H 1.0403 0.3853 0.2841 0.036 Uiso 1 1 calc R
H17C H 1.0575 0.3596 0.1956 0.036 Uiso 1 1 calc R
C18 C 1.0357(3) 0.5696(3) 0.2316(3) 0.0284(8) Uani 1 1 d .
H18A H 1.0212 0.6275 0.1922 0.043 Uiso 1 1 calc R
H18B H 1.1128 0.5494 0.2499 0.043 Uiso 1 1 calc R
H18C H 1.0205 0.5876 0.2833 0.043 Uiso 1 1 calc R
C19 C 0.8634(3) 0.3610(3) 0.0269(3) 0.0237(7) Uani 1 1 d .
H19A H 0.9423 0.3755 0.0519 0.036 Uiso 1 1 calc R
H19B H 0.8352 0.3687 -0.0370 0.036 Uiso 1 1 calc R
H19C H 0.8509 0.2919 0.0414 0.036 Uiso 1 1 calc R
C20 C 0.6829(3) 0.4368(3) 0.0165(2) 0.0203(7) Uani 1 1 d .
H20A H 0.6506 0.4743 0.0517 0.031 Uiso 1 1 calc R
H20B H 0.6529 0.3685 0.0066 0.031 Uiso 1 1 calc R
H20C H 0.6651 0.4705 -0.0401 0.031 Uiso 1 1 calc R
C21 C 0.7825(3) 0.8794(3) 0.0252(2) 0.0170(6) Uani 1 1 d .
C22 C 0.7540(5) 0.9301(3) -0.1273(3) 0.0345(10) Uani 1 1 d .
H22A H 0.8340 0.9384 -0.1001 0.052 Uiso 1 1 calc R
H22B H 0.7198 0.9945 -0.1518 0.052 Uiso 1 1 calc R
H22C H 0.7356 0.8801 -0.1743 0.052 Uiso 1 1 calc R
C23 C 0.5990(4) 0.8536(3) -0.0947(3) 0.0315(9) Uani 1 1 d .
H23A H 0.5969 0.7933 -0.1293 0.047 Uiso 1 1 calc R
H23B H 0.5477 0.9036 -0.1319 0.047 Uiso 1 1 calc R
H23C H 0.5779 0.8360 -0.0457 0.047 Uiso 1 1 calc R
C24 C 0.8728(4) 1.0479(3) 0.0417(3) 0.0303(9) Uani 1 1 d .
H24A H 0.8016 1.0659 -0.0037 0.045 Uiso 1 1 calc R
H24B H 0.9312 1.0609 0.0201 0.045 Uiso 1 1 calc R
H24C H 0.8858 1.0882 0.0944 0.045 Uiso 1 1 calc R
C25 C 0.9669(3) 0.9046(3) 0.1431(3) 0.0301(9) Uani 1 1 d .
H25A H 0.9520 0.9196 0.1955 0.045 Uiso 1 1 calc R
H25B H 1.0337 0.9398 0.1465 0.045 Uiso 1 1 calc R
H25C H 0.9772 0.8321 0.1396 0.045 Uiso 1 1 calc R
C26 C 0.6617(3) 0.9875(3) 0.3894(2) 0.0164(6) Uani 1 1 d .
C27 C 0.5331(3) 1.1316(3) 0.3192(3) 0.0276(8) Uani 1 1 d .
H27A H 0.4830 1.1505 0.3477 0.041 Uiso 1 1 calc R
H27B H 0.4977 1.1442 0.2561 0.041 Uiso 1 1 calc R
H27C H 0.6006 1.1715 0.3439 0.041 Uiso 1 1 calc R
C28 C 0.4767(3) 0.9523(3) 0.2759(3) 0.0279(8) Uani 1 1 d .
H28A H 0.4828 0.9499 0.2186 0.042 Uiso 1 1 calc R
H28B H 0.4033 0.9762 0.2684 0.042 Uiso 1 1 calc R
H28C H 0.4883 0.8850 0.3018 0.042 Uiso 1 1 calc R
C29 C 0.6891(4) 1.1126(3) 0.5097(3) 0.0291(8) Uani 1 1 d .
H29A H 0.6094 1.1044 0.4908 0.044 Uiso 1 1 calc R
H29B H 0.7058 1.1825 0.5012 0.044 Uiso 1 1 calc R
H29C H 0.7250 1.0951 0.5720 0.044 Uiso 1 1 calc R
C30 C 0.8484(3) 1.0180(3) 0.5006(3) 0.0249(8) Uani 1 1 d .
H30A H 0.8581 0.9730 0.5500 0.037 Uiso 1 1 calc R
H30B H 0.8919 1.0790 0.5222 0.037 Uiso 1 1 calc R
H30C H 0.8728 0.9841 0.4587 0.037 Uiso 1 1 calc R

loop_
_atom_site_aniso_label
_atom_site_aniso_U_11
_atom_site_aniso_U_22
_atom_site_aniso_U_33
_atom_site_aniso_U_23
_atom_site_aniso_U_13
_atom_site_aniso_U_12
I1 0.02205(10) 0.02562(11) 0.01419(9) -0.00015(8) 0.00845(8) 0.00247(9)
I2 0.03466(13) 0.03137(12) 0.01528(10) -0.00019(9) 0.01208(9) 0.00991(11)
I3 0.02057(10) 0.02422(11) 0.02525(11) -0.00097(9) 0.00425(8) -0.00070(9)
I4 0.02043(10) 0.01656(9) 0.02567(11) 0.00428(8) 0.00938(8) 0.00182(8)
I5 0.03236(13) 0.02320(11) 0.02340(11) 0.00334(9) 0.01048(10) -0.00353(10)
I6 0.02440(12) 0.02589(12) 0.03227(13) -0.00114(10) 0.00521(10) 0.00234(9)
I7 0.02358(11) 0.01726(9) 0.02063(10) 0.00341(8) -0.00111(8) -0.00265(8)
I8 0.02594(12) 0.02598(12) 0.03002(12) 0.00496(10) 0.00843(9) -0.00510(9)
Cu1 0.0251(2) 0.01512(18) 0.01470(18) -0.00011(15) 0.00986(16) 0.00004(15)
Cu2 0.0268(2) 0.01672(18) 0.01322(19) -0.00053(15) 0.00897(16) 0.00201(16)
N1 0.0234(14) 0.0119(12) 0.0151(13) -0.0003(10) 0.0104(11) -0.0014(10)
N2 0.0209(14) 0.0195(13) 0.0133(13) 0.0023(11) 0.0048(11) -0.0003(11)
N3 0.0179(14) 0.0158(13) 0.0204(14) 0.0043(11) 0.0055(11) 0.0005(11)
N4 0.0185(13) 0.0152(12) 0.0119(12) -0.0017(10) 0.0050(10) 0.0008(10)
N5 0.0169(13) 0.0158(13) 0.0194(14) -0.0012(11) 0.0043(11) 0.0021(11)
N6 0.0157(13) 0.0154(12) 0.0194(14) -0.0038(11) 0.0060(11) 0.0014(10)
N7 0.0213(13) 0.0147(12) 0.0120(12) 0.0003(10) 0.0065(10) 0.0004(10)
N8 0.0297(16) 0.0229(14) 0.0124(13) 0.0013(11) 0.0073(12) 0.0045(12)
N9 0.0197(14) 0.0184(13) 0.0249(15) 0.0068(12) 0.0080(12) 0.0008(11)
N10 0.0227(14) 0.0114(12) 0.0146(13) -0.0014(10) 0.0092(11) -0.0029(10)
N11 0.0184(14) 0.0151(12) 0.0239(15) -0.0005(11) 0.0077(12) 0.0010(11)
N12 0.0258(15) 0.0189(13) 0.0160(14) -0.0026(11) 0.0093(12) -0.0023(11)
C1 0.0147(14) 0.0149(13) 0.0133(14) -0.0005(11) 0.0053(11) -0.0021(11)
C2 0.0286(18) 0.0132(14) 0.0191(16) 0.0028(12) 0.0129(14) 0.0011(13)
C3 0.0308(18) 0.0085(13) 0.0191(16) 0.0007(12) 0.0137(14) 0.0006(12)
C4 0.0148(13) 0.0132(13) 0.0131(13) -0.0011(11) 0.0040(11) -0.0022(11)
C5 0.0161(13) 0.0120(12) 0.0117(13) 0.0008(11) 0.0052(11) 0.0004(11)
C6 0.0179(14) 0.0153(14) 0.0116(13) 0.0008(11) 0.0051(11) 0.0012(11)
C7 0.0254(17) 0.0148(14) 0.0186(16) 0.0024(12) 0.0109(13) 0.0019(12)
C8 0.0249(17) 0.0129(14) 0.0203(16) -0.0007(12) 0.0113(13) -0.0010(12)
C9 0.0188(15) 0.0137(13) 0.0105(13) -0.0019(11) 0.0063(11) -0.0021(11)
C10 0.0161(14) 0.0128(13) 0.0130(13) -0.0014(11) 0.0054(11) -0.0021(11)
C11 0.0197(15) 0.0133(13) 0.0134(14) 0.0004(11) 0.0077(12) 0.0021(11)
C12 0.0203(17) 0.0245(17) 0.0247(18) -0.0015(15) 0.0019(14) -0.0011(14)
C13 0.036(2) 0.0290(19) 0.0179(17) 0.0050(15) 0.0121(16) 0.0043(16)
C14 0.0240(18) 0.0205(16) 0.030(2) 0.0073(15) 0.0081(15) 0.0005(14)
C15 0.0173(16) 0.0215(16) 0.031(2) 0.0076(15) 0.0035(14) 0.0004(13)
C16 0.0194(15) 0.0152(14) 0.0140(14) 0.0001(11) 0.0068(12) -0.0006(12)
C17 0.0197(16) 0.0230(17) 0.0260(18) 0.0051(15) 0.0055(14) 0.0050(14)
C18 0.0241(18) 0.0283(19) 0.0256(19) -0.0017(16) 0.0016(15) -0.0037(15)
C19 0.0252(18) 0.0237(17) 0.0235(18) -0.0095(14) 0.0106(14) 0.0016(14)
C20 0.0192(16) 0.0192(15) 0.0192(16) -0.0021(13) 0.0036(13) -0.0031(13)
C21 0.0216(16) 0.0157(14) 0.0159(15) 0.0017(12) 0.0099(13) 0.0050(12)
C22 0.067(3) 0.0243(18) 0.0188(18) 0.0086(15) 0.024(2) 0.014(2)
C23 0.032(2) 0.0277(19) 0.0211(18) -0.0013(15) -0.0045(15) 0.0061(16)
C24 0.028(2) 0.0177(17) 0.041(2) 0.0104(16) 0.0081(17) -0.0011(14)
C25 0.0177(17) 0.032(2) 0.032(2) 0.0122(17) 0.0003(15) -0.0025(15)
C26 0.0208(16) 0.0160(14) 0.0163(15) 0.0010(12) 0.0113(12) -0.0009(12)
C27 0.0256(18) 0.0195(16) 0.039(2) 0.0025(16) 0.0134(16) 0.0028(15)
C28 0.0203(17) 0.0261(18) 0.034(2) -0.0063(16) 0.0071(15) -0.0056(14)
C29 0.043(2) 0.0199(17) 0.030(2) -0.0090(15) 0.0206(18) -0.0050(16)
C30 0.0266(18) 0.0233(17) 0.0202(17) -0.0010(14) 0.0040(14) -0.0028(15)

loop_
_atom_type_symbol
_atom_type_description
_atom_type_scat_dispersion_real
_atom_type_scat_dispersion_imag
_atom_type_scat_source
C C 0.0033 0.0016 'International Tables Vol C Tables 4.2.6.8 and 6.1.1.4'
H H 0.0000 0.0000 'International Tables Vol C Tables 4.2.6.8 and 6.1.1.4'
N N 0.0061 0.0033 'International Tables Vol C Tables 4.2.6.8 and 6.1.1.4'
Cu Cu 0.3201 1.2651 'International Tables Vol C Tables 4.2.6.8 and 6.1.1.4'
I I -0.4742 1.8119 'International Tables Vol C Tables 4.2.6.8 and 6.1.1.4'

loop_
_geom_angle_atom_site_label_1
_geom_angle_atom_site_label_2
_geom_angle_atom_site_label_3
_geom_angle
I5 I4 I3 176.576(11)
I8 I7 I6 176.860(12)
N10 Cu1 N1 91.11(12)
N10 Cu1 I1 139.71(9)
N1 Cu1 I1 129.18(8)
N4 Cu2 N7 89.95(12)
N4 Cu2 I2 135.35(9)
N7 Cu2 I2 134.13(8)
C1 N1 C11 121.1(3)
C1 N1 Cu1 129.0(2)
C11 N1 Cu1 109.9(2)
C11 N2 C13 123.1(3)
C11 N2 C12 120.0(3)
C13 N2 C12 115.0(3)
C11 N3 C15 120.4(3)
C11 N3 C14 122.7(3)
C15 N3 C14 115.5(3)
C4 N4 C16 119.9(3)
C4 N4 Cu2 129.1(2)
C16 N4 Cu2 110.9(2)
C16 N5 C18 121.1(3)
C16 N5 C17 122.4(3)
C18 N5 C17 115.4(3)
C16 N6 C19 122.7(3)
C16 N6 C20 120.7(3)
C19 N6 C20 115.5(3)
C6 N7 C21 120.0(3)
C6 N7 Cu2 129.8(2)
C21 N7 Cu2 109.3(2)
C21 N8 C23 121.1(3)
C21 N8 C22 121.3(4)
C23 N8 C22 115.5(3)
C21 N9 C25 121.4(3)
C21 N9 C24 121.9(3)
C25 N9 C24 115.4(3)
C9 N10 C26 121.9(3)
C9 N10 Cu1 129.0(2)
C26 N10 Cu1 108.8(2)
C26 N11 C28 121.0(3)
C26 N11 C27 123.4(3)
C28 N11 C27 115.0(3)
C26 N12 C30 120.2(3)
C26 N12 C29 122.3(3)
C30 N12 C29 114.1(3)
N1 C1 C2 117.0(3)
N1 C1 C10 124.4(3)
C2 C1 C10 118.6(3)
C3 C2 C1 122.3(3)
C3 C2 H2 118.9
C1 C2 H2 118.9
C2 C3 C4 122.6(3)
C2 C3 H3 118.7
C4 C3 H3 118.7
N4 C4 C3 117.1(3)
N4 C4 C5 124.6(3)
C3 C4 C5 118.3(3)
C6 C5 C4 121.6(3)
C6 C5 C10 119.0(3)
C4 C5 C10 119.4(3)
N7 C6 C5 123.9(3)
N7 C6 C7 117.6(3)
C5 C6 C7 118.5(3)
C8 C7 C6 122.2(3)
C8 C7 H7 118.9
C6 C7 H7 118.9
C7 C8 C9 122.6(3)
C7 C8 H8 118.7
C9 C8 H8 118.7
N10 C9 C8 117.2(3)
N10 C9 C10 124.3(3)
C8 C9 C10 118.5(3)
C9 C10 C1 122.1(3)
C9 C10 C5 119.0(3)
C1 C10 C5 118.8(3)
N3 C11 N2 121.2(3)
N3 C11 N1 119.8(3)
N2 C11 N1 118.9(3)
N2 C12 H12A 109.5
N2 C12 H12B 109.5
H12A C12 H12B 109.5
N2 C12 H12C 109.5
H12A C12 H12C 109.5
H12B C12 H12C 109.5
N2 C13 H13A 109.5
N2 C13 H13B 109.5
H13A C13 H13B 109.5
N2 C13 H13C 109.5
H13A C13 H13C 109.5
H13B C13 H13C 109.5
N3 C14 H14A 109.5
N3 C14 H14B 109.5
H14A C14 H14B 109.5
N3 C14 H14C 109.5
H14A C14 H14C 109.5
H14B C14 H14C 109.5
N3 C15 H15A 109.5
N3 C15 H15B 109.5
H15A C15 H15B 109.5
N3 C15 H15C 109.5
H15A C15 H15C 109.5
H15B C15 H15C 109.5
N6 C16 N5 121.1(3)
N6 C16 N4 119.0(3)
N5 C16 N4 119.7(3)
N5 C17 H17A 109.5
N5 C17 H17B 109.5
H17A C17 H17B 109.5
N5 C17 H17C 109.5
H17A C17 H17C 109.5
H17B C17 H17C 109.5
N5 C18 H18A 109.5
N5 C18 H18B 109.5
H18A C18 H18B 109.5
N5 C18 H18C 109.5
H18A C18 H18C 109.5
H18B C18 H18C 109.5
N6 C19 H19A 109.5
N6 C19 H19B 109.5
H19A C19 H19B 109.5
N6 C19 H19C 109.5
H19A C19 H19C 109.5
H19B C19 H19C 109.5
N6 C20 H20A 109.5
N6 C20 H20B 109.5
H20A C20 H20B 109.5
N6 C20 H20C 109.5
H20A C20 H20C 109.5
H20B C20 H20C 109.5
N9 C21 N8 120.7(3)
N9 C21 N7 120.2(3)
N8 C21 N7 119.0(3)
N8 C22 H22A 109.5
N8 C22 H22B 109.5
H22A C22 H22B 109.5
N8 C22 H22C 109.5
H22A C22 H22C 109.5
H22B C22 H22C 109.5
N8 C23 H23A 109.5
N8 C23 H23B 109.5
H23A C23 H23B 109.5
N8 C23 H23C 109.5
H23A C23 H23C 109.5
H23B C23 H23C 109.5
N9 C24 H24A 109.5
N9 C24 H24B 109.5
H24A C24 H24B 109.5
N9 C24 H24C 109.5
H24A C24 H24C 109.5
H24B C24 H24C 109.5
N9 C25 H25A 109.5
N9 C25 H25B 109.5
H25A C25 H25B 109.5
N9 C25 H25C 109.5
H25A C25 H25C 109.5
H25B C25 H25C 109.5
N11 C26 N12 121.4(3)
N11 C26 N10 120.4(3)
N12 C26 N10 118.1(3)
N11 C27 H27A 109.5
N11 C27 H27B 109.5
H27A C27 H27B 109.5
N11 C27 H27C 109.5
H27A C27 H27C 109.5
H27B C27 H27C 109.5
N11 C28 H28A 109.5
N11 C28 H28B 109.5
H28A C28 H28B 109.5
N11 C28 H28C 109.5
H28A C28 H28C 109.5
H28B C28 H28C 109.5
N12 C29 H29A 109.5
N12 C29 H29B 109.5
H29A C29 H29B 109.5
N12 C29 H29C 109.5
H29A C29 H29C 109.5
H29B C29 H29C 109.5
N12 C30 H30A 109.5
N12 C30 H30B 109.5
H30A C30 H30B 109.5
N12 C30 H30C 109.5
H30A C30 H30C 109.5
H30B C30 H30C 109.5

loop_
_geom_bond_atom_site_label_1
_geom_bond_atom_site_label_2
_geom_bond_distance
I1 Cu1 2.4228(7)
I2 Cu2 2.4265(7)
I3 I4 2.9861(10)
I4 I5 2.8897(10)
I6 I7 2.9241(7)
I7 I8 2.9103(7)
Cu1 N10 1.935(3)
Cu1 N1 1.952(3)
Cu2 N4 1.949(3)
Cu2 N7 1.951(3)
N1 C1 1.339(4)
N1 C11 1.381(4)
N2 C11 1.340(4)
N2 C13 1.462(5)
N2 C12 1.465(5)
N3 C11 1.335(4)
N3 C15 1.452(5)
N3 C14 1.475(5)
N4 C4 1.347(4)
N4 C16 1.384(4)
N5 C16 1.344(4)
N5 C18 1.454(5)
N5 C17 1.467(5)
N6 C16 1.329(4)
N6 C19 1.465(4)
N6 C20 1.465(4)
N7 C6 1.350(4)
N7 C21 1.379(4)
N8 C21 1.341(5)
N8 C23 1.460(5)
N8 C22 1.462(5)
N9 C21 1.334(5)
N9 C25 1.456(5)
N9 C24 1.474(5)
N10 C9 1.353(4)
N10 C26 1.382(4)
N11 C26 1.337(5)
N11 C28 1.456(5)
N11 C27 1.474(5)
N12 C26 1.339(5)
N12 C30 1.454(5)
N12 C29 1.469(5)
C1 C2 1.436(5)
C1 C10 1.442(4)
C2 C3 1.345(5)
C2 H2 0.9300
C3 C4 1.428(5)
C3 H3 0.9300
C4 C5 1.445(4)
C5 C6 1.439(4)
C5 C10 1.478(4)
C6 C7 1.439(5)
C7 C8 1.333(5)
C7 H7 0.9300
C8 C9 1.432(5)
C8 H8 0.9300
C9 C10 1.440(4)
C12 H12A 0.9600
C12 H12B 0.9600
C12 H12C 0.9600
C13 H13A 0.9600
C13 H13B 0.9600
C13 H13C 0.9600
C14 H14A 0.9600
C14 H14B 0.9600
C14 H14C 0.9600
C15 H15A 0.9600
C15 H15B 0.9600
C15 H15C 0.9600
C17 H17A 0.9600
C17 H17B 0.9600
C17 H17C 0.9600
C18 H18A 0.9600
C18 H18B 0.9600
C18 H18C 0.9600
C19 H19A 0.9600
C19 H19B 0.9600
C19 H19C 0.9600
C20 H20A 0.9600
C20 H20B 0.9600
C20 H20C 0.9600
C22 H22A 0.9600
C22 H22B 0.9600
C22 H22C 0.9600
C23 H23A 0.9600
C23 H23B 0.9600
C23 H23C 0.9600
C24 H24A 0.9600
C24 H24B 0.9600
C24 H24C 0.9600
C25 H25A 0.9600
C25 H25B 0.9600
C25 H25C 0.9600
C27 H27A 0.9600
C27 H27B 0.9600
C27 H27C 0.9600
C28 H28A 0.9600
C28 H28B 0.9600
C28 H28C 0.9600
C29 H29A 0.9600
C29 H29B 0.9600
C29 H29C 0.9600
C30 H30A 0.9600
C30 H30B 0.9600
C30 H30C 0.9600

loop_
_geom_torsion_atom_site_label_1
_geom_torsion_atom_site_label_2
_geom_torsion_atom_site_label_3
_geom_torsion_atom_site_label_4
_geom_torsion
N10 Cu1 N1 C1 3.9(3)
I1 Cu1 N1 C1 -176.7(2)
N10 Cu1 N1 C11 -172.8(2)
I1 Cu1 N1 C11 6.6(3)
N7 Cu2 N4 C4 11.2(3)
I2 Cu2 N4 C4 -176.9(2)
N7 Cu2 N4 C16 -163.3(2)
I2 Cu2 N4 C16 8.5(3)
N4 Cu2 N7 C6 -8.9(3)
I2 Cu2 N7 C6 179.0(2)
N4 Cu2 N7 C21 160.0(2)
I2 Cu2 N7 C21 -12.0(3)
N1 Cu1 N10 C9 -2.0(3)
I1 Cu1 N10 C9 178.7(2)
N1 Cu1 N10 C26 172.4(2)
I1 Cu1 N10 C26 -6.9(3)
C11 N1 C1 C2 -10.4(5)
Cu1 N1 C1 C2 173.2(3)
C11 N1 C1 C10 172.2(3)
Cu1 N1 C1 C10 -4.1(5)
N1 C1 C2 C3 -179.1(4)
C10 C1 C2 C3 -1.6(5)
C1 C2 C3 C4 2.2(6)
C16 N4 C4 C3 -16.7(5)
Cu2 N4 C4 C3 169.2(3)
C16 N4 C4 C5 166.1(3)
Cu2 N4 C4 C5 -8.0(5)
C2 C3 C4 N4 -179.2(3)
C2 C3 C4 C5 -1.8(5)
N4 C4 C5 C6 -2.0(5)
C3 C4 C5 C6 -179.2(3)
N4 C4 C5 C10 178.0(3)
C3 C4 C5 C10 0.8(5)
C21 N7 C6 C5 -164.8(3)
Cu2 N7 C6 C5 3.2(5)
C21 N7 C6 C7 17.8(5)
Cu2 N7 C6 C7 -174.3(3)
C4 C5 C6 N7 4.4(5)
C10 C5 C6 N7 -175.6(3)
C4 C5 C6 C7 -178.2(3)
C10 C5 C6 C7 1.8(5)
N7 C6 C7 C8 179.7(3)
C5 C6 C7 C8 2.2(5)
C6 C7 C8 C9 -4.4(6)
C26 N10 C9 C8 9.0(5)
Cu1 N10 C9 C8 -177.2(2)
C26 N10 C9 C10 -173.5(3)
Cu1 N10 C9 C10 0.3(5)
C7 C8 C9 N10 -179.8(4)
C7 C8 C9 C10 2.5(5)
N10 C9 C10 C1 0.7(5)
C8 C9 C10 C1 178.2(3)
N10 C9 C10 C5 -176.0(3)
C8 C9 C10 C5 1.5(5)
N1 C1 C10 C9 1.3(5)
C2 C1 C10 C9 -176.1(3)
N1 C1 C10 C5 178.0(3)
C2 C1 C10 C5 0.6(5)
C6 C5 C10 C9 -3.5(4)
C4 C5 C10 C9 176.5(3)
C6 C5 C10 C1 179.7(3)
C4 C5 C10 C1 -0.3(4)
C15 N3 C11 N2 166.0(3)
C14 N3 C11 N2 -28.3(5)
C15 N3 C11 N1 -9.9(5)
C14 N3 C11 N1 155.8(3)
C13 N2 C11 N3 -31.9(5)
C12 N2 C11 N3 164.5(3)
C13 N2 C11 N1 144.0(3)
C12 N2 C11 N1 -19.6(5)
C1 N1 C11 N3 -71.0(4)
Cu1 N1 C11 N3 106.0(3)
C1 N1 C11 N2 113.0(4)
Cu1 N1 C11 N2 -70.0(3)
C19 N6 C16 N5 -29.0(5)
C20 N6 C16 N5 163.2(3)
C19 N6 C16 N4 145.8(3)
C20 N6 C16 N4 -22.0(5)
C18 N5 C16 N6 158.8(3)
C17 N5 C16 N6 -33.9(5)
C18 N5 C16 N4 -15.9(5)
C17 N5 C16 N4 151.4(3)
C4 N4 C16 N6 121.4(4)
Cu2 N4 C16 N6 -63.5(4)
C4 N4 C16 N5 -63.8(4)
Cu2 N4 C16 N5 111.3(3)
C25 N9 C21 N8 -160.4(4)
C24 N9 C21 N8 33.4(5)
C25 N9 C21 N7 15.3(5)
C24 N9 C21 N7 -150.9(4)
C23 N8 C21 N9 -162.1(3)
C22 N8 C21 N9 35.4(5)
C23 N8 C21 N7 22.1(5)
C22 N8 C21 N7 -140.3(4)
C6 N7 C21 N9 60.7(4)
Cu2 N7 C21 N9 -109.5(3)
C6 N7 C21 N8 -123.5(4)
Cu2 N7 C21 N8 66.3(3)
C28 N11 C26 N12 -165.6(3)
C27 N11 C26 N12 24.1(5)
C28 N11 C26 N10 10.4(5)
C27 N11 C26 N10 -159.9(3)
C30 N12 C26 N11 -164.6(3)
C29 N12 C26 N11 37.3(5)
C30 N12 C26 N10 19.3(5)
C29 N12 C26 N10 -138.8(3)
C9 N10 C26 N11 65.5(5)
Cu1 N10 C26 N11 -109.5(3)
C9 N10 C26 N12 -118.4(4)
Cu1 N10 C26 N12 66.6(3)
